data_7226944
loop_
_publ_author_name
'\'Switlicka, A.'
'Czerwi\'nska, K.'
'Machura, B.'
'Penkala, M.'
'Bie\'nko, A.'
'Bie\'nko, D.'
'Zierkiewicz, W.'

_publ_section_title
;
 Thiocyanate copper complexes with pyrazole-derived ligands -- synthesis,
 crystal structures, DFT calculations and magnetic properties
;
_journal_issue 47
_journal_name_full CrystEngComm
_journal_page_first 9042
_journal_paper_doi 10.1039/C6CE01739H
_journal_volume 18
_journal_year 2016
_chemical_formula_moiety 'C13 H9 Cu N7 S2'
_chemical_formula_sum 'C13 H9 Cu N7 S2'
_chemical_formula_weight 390.93
_space_group_crystal_system monoclinic
_space_group_IT_number 14
_space_group_name_Hall '-P 2ybc'
_space_group_name_H-M_alt 'P 1 21/c 1'
_symmetry_space_group_name_Hall '-P 2ybc'
_symmetry_space_group_name_H-M 'P 1 21/c 1'
_atom_sites_solution_hydrogens geom
_audit_creation_method SHELXL-2014/6
_audit_update_record
;
2016-07-14 deposited with the CCDC.
2016-10-25 downloaded from the CCDC.
;
_cell_angle_alpha 90
_cell_angle_beta 113.001(6)
_cell_angle_gamma 90
_cell_formula_units_Z 4
_cell_length_a 12.7902(7)
_cell_length_b 8.3391(3)
_cell_length_c 15.9931(7)
_cell_measurement_reflns_used 3824
_cell_measurement_temperature 295(2)
_cell_measurement_theta_max 29.2121
_cell_measurement_theta_min 3.4539
_cell_volume 1570.19(14)
_computing_cell_refinement 'CrysAlis RED v. 1.163 (UNIL IC & KUMA 2000)'
_computing_data_collection 'CrysAlis CCD v. 1.163 (UNIL IC & KUMA 2000)'
_computing_data_reduction 'CrysAlis RED v. 1.163 (UNIL IC & KUMA 2000)'
_computing_molecular_graphics 'Mercury (Macrae, J.Appl.Cryst. 41 (2008) 466-470'
_computing_publication_material 'Olex2 (Dolomanov et al., 2009)'
_computing_structure_refinement 'SHELXL-2014/6 (Sheldrick, 2014)'
_computing_structure_solution 'SHELXS-97 (Sheldrick, 1990)'
_diffrn_ambient_temperature 295(2)
_diffrn_measured_fraction_theta_full 0.977
_diffrn_measured_fraction_theta_max 0.998
_diffrn_measurement_device_type 'Oxford Diffraction Gemini A Ultra'
_diffrn_radiation_type MoK\a
_diffrn_radiation_wavelength 0.71073
_diffrn_reflns_av_R_equivalents 0.0295
_diffrn_reflns_av_unetI/netI 0.0320
_diffrn_reflns_Laue_measured_fraction_full 0.977
_diffrn_reflns_Laue_measured_fraction_max 0.998
_diffrn_reflns_limit_h_max 15
_diffrn_reflns_limit_h_min -14
_diffrn_reflns_limit_k_max 8
_diffrn_reflns_limit_k_min -9
_diffrn_reflns_limit_l_max 19
_diffrn_reflns_limit_l_min -19
_diffrn_reflns_number 8050
_diffrn_reflns_point_group_measured_fraction_full 0.977
_diffrn_reflns_point_group_measured_fraction_max 0.998
_diffrn_reflns_theta_full 25.242
_diffrn_reflns_theta_max 25.046
_diffrn_reflns_theta_min 3.461
_exptl_absorpt_coefficient_mu 1.665
_exptl_absorpt_correction_T_max 1.00000
_exptl_absorpt_correction_T_min 0.81550
_exptl_absorpt_correction_type multi-scan
_exptl_absorpt_process_details 'Blessing, Acta Cryst. A51 (1995) 33-38'
_exptl_crystal_colour green
_exptl_crystal_density_diffrn 1.654
_exptl_crystal_description plate
_exptl_crystal_F_000 788
_exptl_crystal_size_max 0.21
_exptl_crystal_size_mid 0.12
_exptl_crystal_size_min 0.10
_refine_diff_density_max 0.329
_refine_diff_density_min -0.300
_refine_diff_density_rms 0.053
_refine_ls_extinction_method none
_refine_ls_goodness_of_fit_ref 1.040
_refine_ls_hydrogen_treatment constr
_refine_ls_matrix_type full
_refine_ls_number_parameters 208
_refine_ls_number_reflns 2777
_refine_ls_number_restraints 0
_refine_ls_restrained_S_all 1.040
_refine_ls_R_factor_all 0.0417
_refine_ls_R_factor_gt 0.0299
_refine_ls_shift/su_max 0.000
_refine_ls_shift/su_mean 0.000
_refine_ls_structure_factor_coef Fsqd
_refine_ls_weighting_details 'w=1/[\s^2^(Fo^2^)+(0.0421P)^2^] where P=(Fo^2^+2Fc^2^)/3'
_refine_ls_weighting_scheme calc
_refine_ls_wR_factor_gt 0.0743
_refine_ls_wR_factor_ref 0.0789
_reflns_Friedel_coverage 0.000
_reflns_number_gt 2281
_reflns_number_total 2777
_reflns_threshold_expression 'I > 2\s(I)'
_cod_data_source_file c6ce01739h2.cif
_cod_data_source_block cu115a
_cod_depositor_comments 'Adding full bibliography for 7226941--7226944.cif.'
_cod_database_code 7226944
_shelx_space_group_comment
;
The symmetry employed for this shelxl refinement is uniquely defined
by the following loop, which should always be used as a source of
symmetry information in preference to the above space-group names.
They are only intended as comments.
;
_shelxl_version_number 2014/6

loop_
_space_group_symop_operation_xyz
'x, y, z'
'-x, y+1/2, -z+1/2'
'-x, -y, -z'
'x, -y-1/2, z-1/2'

loop_
_atom_site_label
_atom_site_type_symbol
_atom_site_fract_x
_atom_site_fract_y
_atom_site_fract_z
_atom_site_U_iso_or_equiv
_atom_site_adp_type
_atom_site_occupancy
_atom_site_site_symmetry_order
_atom_site_calc_flag
_atom_site_refinement_flags_posn
_atom_site_refinement_flags_adp
Cu1 Cu 0.19739(3) 0.08085(3) 0.04014(2) 0.03549(13) Uani 1 1 d . .
N1 N 0.18168(18) -0.1192(2) 0.10653(12) 0.0365(5) Uani 1 1 d . .
N2 N 0.24092(17) -0.2465(2) 0.09379(12) 0.0368(5) Uani 1 1 d . .
N3 N 0.28297(17) -0.0768(2) 0.00184(12) 0.0338(5) Uani 1 1 d . .
N4 N 0.28990(19) 0.1163(3) -0.09531(13) 0.0421(6) Uani 1 1 d . .
N5 N 0.21147(18) 0.1929(3) -0.07119(13) 0.0424(5) Uani 1 1 d . .
C1 C 0.1264(2) -0.1763(3) 0.15489(17) 0.0462(7) Uani 1 1 d . .
H1 H 0.0788 -0.1158 0.1740 0.055 Uiso 1 1 calc R U
C2 C 0.1488(3) -0.3393(4) 0.17340(19) 0.0549(8) Uani 1 1 d . .
H2 H 0.1203 -0.4057 0.2062 0.066 Uiso 1 1 calc R U
C3 C 0.2214(3) -0.3807(3) 0.13327(18) 0.0493(7) Uani 1 1 d . .
H3 H 0.2519 -0.4819 0.1331 0.059 Uiso 1 1 calc R U
C4 C 0.3012(2) -0.2222(3) 0.03800(15) 0.0375(6) Uani 1 1 d . .
C5 C 0.3667(3) -0.3336(3) 0.01803(18) 0.0531(8) Uani 1 1 d . .
H5 H 0.3801 -0.4345 0.0449 0.064 Uiso 1 1 calc R U
C6 C 0.4117(3) -0.2888(4) -0.0438(2) 0.0635(9) Uani 1 1 d . .
H6 H 0.4576 -0.3608 -0.0582 0.076 Uiso 1 1 calc R U
C7 C 0.3908(3) -0.1402(4) -0.08493(18) 0.0548(8) Uani 1 1 d . .
H7 H 0.4198 -0.1116 -0.1279 0.066 Uiso 1 1 calc R U
C8 C 0.3252(2) -0.0366(3) -0.05953(15) 0.0391(6) Uani 1 1 d . .
C9 C 0.3192(3) 0.2082(4) -0.15280(18) 0.0558(8) Uani 1 1 d . .
H9 H 0.3711 0.1817 -0.1782 0.067 Uiso 1 1 calc R U
C10 C 0.2593(3) 0.3441(4) -0.1659(2) 0.0651(9) Uani 1 1 d . .
H10 H 0.2610 0.4302 -0.2023 0.078 Uiso 1 1 calc R U
C11 C 0.1932(3) 0.3307(4) -0.11396(18) 0.0527(7) Uani 1 1 d . .
H11 H 0.1434 0.4089 -0.1103 0.063 Uiso 1 1 calc R U
C98 C 0.4145(2) 0.2918(3) 0.17406(15) 0.0353(6) Uani 1 1 d . .
C99 C 0.0279(2) 0.2356(3) 0.09932(16) 0.0398(6) Uani 1 1 d . .
N98 N 0.3423(2) 0.2087(3) 0.12985(14) 0.0488(6) Uani 1 1 d . .
N99 N 0.0823(2) 0.2039(3) 0.05889(15) 0.0528(6) Uani 1 1 d . .
S98 S 0.51352(6) 0.41546(8) 0.23624(5) 0.0488(2) Uani 1 1 d . .
S99 S -0.04941(7) 0.27740(11) 0.15566(5) 0.0637(2) Uani 1 1 d . .

loop_
_atom_site_aniso_label
_atom_site_aniso_U_11
_atom_site_aniso_U_22
_atom_site_aniso_U_33
_atom_site_aniso_U_23
_atom_site_aniso_U_13
_atom_site_aniso_U_12
Cu1 0.0373(2) 0.0371(2) 0.03828(19) -0.00302(13) 0.02148(15) 0.00379(14)
N1 0.0380(12) 0.0389(12) 0.0388(11) -0.0032(9) 0.0217(10) 0.0004(10)
N2 0.0415(13) 0.0366(12) 0.0375(11) 0.0014(9) 0.0211(9) 0.0034(10)
N3 0.0372(12) 0.0371(12) 0.0319(10) -0.0032(9) 0.0188(9) 0.0027(10)
N4 0.0498(14) 0.0480(14) 0.0373(11) 0.0030(10) 0.0265(10) 0.0059(11)
N5 0.0470(14) 0.0422(14) 0.0434(12) 0.0022(10) 0.0237(10) 0.0080(11)
C1 0.0475(17) 0.0520(19) 0.0495(15) -0.0002(13) 0.0303(13) 0.0009(14)
C2 0.061(2) 0.058(2) 0.0573(17) 0.0111(15) 0.0349(15) -0.0016(16)
C3 0.0569(19) 0.0402(17) 0.0531(16) 0.0083(13) 0.0240(14) 0.0046(14)
C4 0.0394(15) 0.0424(16) 0.0329(12) -0.0025(11) 0.0166(11) 0.0064(12)
C5 0.067(2) 0.0487(18) 0.0553(16) 0.0093(14) 0.0362(15) 0.0243(16)
C6 0.076(2) 0.065(2) 0.0688(19) 0.0099(16) 0.0494(17) 0.0325(18)
C7 0.064(2) 0.065(2) 0.0516(16) 0.0059(15) 0.0410(15) 0.0188(17)
C8 0.0425(16) 0.0467(16) 0.0345(12) -0.0026(12) 0.0220(11) 0.0025(13)
C9 0.062(2) 0.068(2) 0.0493(16) 0.0111(15) 0.0336(14) 0.0006(17)
C10 0.077(2) 0.061(2) 0.0616(19) 0.0223(16) 0.0324(17) 0.0022(19)
C11 0.058(2) 0.0463(18) 0.0534(16) 0.0123(14) 0.0212(14) 0.0116(15)
C98 0.0421(16) 0.0360(14) 0.0343(12) 0.0030(11) 0.0220(11) 0.0101(13)
C99 0.0375(15) 0.0357(15) 0.0434(14) 0.0002(11) 0.0127(12) 0.0046(12)
N98 0.0483(15) 0.0457(14) 0.0489(13) -0.0088(11) 0.0153(11) -0.0005(12)
N99 0.0501(15) 0.0573(16) 0.0594(14) 0.0003(12) 0.0304(12) 0.0170(12)
S98 0.0497(5) 0.0514(5) 0.0467(4) -0.0082(3) 0.0202(3) -0.0131(3)
S99 0.0571(5) 0.0819(6) 0.0677(5) -0.0009(4) 0.0411(4) 0.0117(4)

loop_
_atom_type_symbol
_atom_type_description
_atom_type_scat_dispersion_real
_atom_type_scat_dispersion_imag
_atom_type_scat_source
H H 0.0000 0.0000 'International Tables Vol C Tables 4.2.6.8 and 6.1.1.4'
N N 0.0061 0.0033 'International Tables Vol C Tables 4.2.6.8 and 6.1.1.4'
S S 0.1246 0.1234 'International Tables Vol C Tables 4.2.6.8 and 6.1.1.4'
Cu Cu 0.3201 1.2651 'International Tables Vol C Tables 4.2.6.8 and 6.1.1.4'
C C 0.0033 0.0016 'International Tables Vol C Tables 4.2.6.8 and 6.1.1.4'

loop_
_geom_angle_atom_site_label_1
_geom_angle_atom_site_label_2
_geom_angle_atom_site_label_3
_geom_angle
N99 Cu1 N3 165.78(10)
N99 Cu1 N1 96.87(9)
N3 Cu1 N1 78.06(8)
N99 Cu1 N5 102.87(9)
N3 Cu1 N5 77.74(8)
N1 Cu1 N5 151.24(8)
N99 Cu1 N98 98.40(10)
N3 Cu1 N98 95.80(9)
N1 Cu1 N98 107.25(8)
N5 Cu1 N98 90.47(9)
C1 N1 N2 105.2(2)
C1 N1 Cu1 141.84(19)
N2 N1 Cu1 112.78(14)
C3 N2 N1 111.0(2)
C3 N2 C4 131.5(2)
N1 N2 C4 117.20(19)
C4 N3 C8 119.9(2)
C4 N3 Cu1 120.19(15)
C8 N3 Cu1 119.88(17)
C9 N4 N5 110.8(2)
C9 N4 C8 131.4(2)
N5 N4 C8 117.78(19)
C11 N5 N4 105.2(2)
C11 N5 Cu1 141.55(18)
N4 N5 Cu1 110.54(15)
N1 C1 C2 111.2(2)
N1 C1 H1 124.4
C2 C1 H1 124.4
C3 C2 C1 105.5(2)
C3 C2 H2 127.2
C1 C2 H2 127.2
N2 C3 C2 107.1(2)
N2 C3 H3 126.5
C2 C3 H3 126.5
N3 C4 C5 122.5(2)
N3 C4 N2 111.3(2)
C5 C4 N2 126.0(2)
C4 C5 C6 116.7(3)
C4 C5 H5 121.7
C6 C5 H5 121.7
C5 C6 C7 122.0(3)
C5 C6 H6 119.0
C7 C6 H6 119.0
C8 C7 C6 116.8(2)
C8 C7 H7 121.6
C6 C7 H7 121.6
N3 C8 C7 122.0(2)
N3 C8 N4 111.8(2)
C7 C8 N4 126.2(2)
C10 C9 N4 106.9(3)
C10 C9 H9 126.5
N4 C9 H9 126.5
C9 C10 C11 106.3(3)
C9 C10 H10 126.9
C11 C10 H10 126.9
N5 C11 C10 110.7(3)
N5 C11 H11 124.6
C10 C11 H11 124.6
N98 C98 S98 177.8(2)
N99 C99 S99 179.2(3)
C98 N98 Cu1 172.9(2)
C99 N99 Cu1 152.0(2)

loop_
_geom_bond_atom_site_label_1
_geom_bond_atom_site_label_2
_geom_bond_distance
Cu1 N99 1.911(2)
Cu1 N3 1.9562(19)
Cu1 N1 2.029(2)
Cu1 N5 2.080(2)
Cu1 N98 2.134(2)
N1 C1 1.324(3)
N1 N2 1.365(3)
N2 C3 1.355(3)
N2 C4 1.403(3)
N3 C4 1.324(3)
N3 C8 1.335(3)
N4 C9 1.357(3)
N4 N5 1.366(3)
N4 C8 1.399(3)
N5 C11 1.311(3)
C1 C2 1.397(4)
C1 H1 0.9300
C2 C3 1.363(4)
C2 H2 0.9300
C3 H3 0.9300
C4 C5 1.370(3)
C5 C6 1.377(4)
C5 H5 0.9300
C6 C7 1.379(4)
C6 H6 0.9300
C7 C8 1.372(4)
C7 H7 0.9300
C9 C10 1.338(4)
C9 H9 0.9300
C10 C11 1.402(4)
C10 H10 0.9300
C11 H11 0.9300
C98 N98 1.150(3)
C98 S98 1.634(3)
C99 N99 1.151(3)
C99 S99 1.614(3)

loop_
_geom_hbond_atom_site_label_D
_geom_hbond_atom_site_label_H
_geom_hbond_atom_site_label_A
_geom_hbond_distance_DH
_geom_hbond_distance_HA
_geom_hbond_distance_DA
_geom_hbond_angle_DHA
_geom_hbond_site_symmetry_A
C9 H9 S98 0.93 2.79 3.720(3) 175.3 4_565
C11 H11 S99 0.93 2.85 3.681(3) 149.2 3_565
